data_7042414
loop_
_publ_author_name
'Han, Yongqiang'
'Yan, Pengfei'
'Sun, Jingwen'
'An, Guanghui'
'Yao, Xu'
'Li, Yuxin'
'Li, Guangming'

_publ_section_title
;
 Luminescence and white-light emitting luminescent sensor of
 tetrafluoroterephthalate-lanthanide metal-organic frameworks.
;
_journal_issue 14
_journal_name_full 'Dalton transactions (Cambridge, England : 2003)'
_journal_page_first 4642
_journal_page_last 4653
_journal_paper_doi 10.1039/c7dt00215g
_journal_volume 46
_journal_year 2017
_chemical_formula_moiety 'C12 H4 Er F6 O8'
_chemical_formula_sum 'C12 H4 Er F6 O8'
_chemical_formula_weight 557.41
_space_group_crystal_system monoclinic
_space_group_IT_number 12
_space_group_name_Hall '-C 2y'
_space_group_name_H-M_alt 'C 1 2/m 1'
_symmetry_space_group_name_Hall '-C 2y'
_symmetry_space_group_name_H-M 'C 1 2/m 1'
_atom_sites_solution_hydrogens difmap
_audit_creation_date 2017-03-07
_audit_creation_method
;
Olex2 1.2
(compiled 2017.03.02 svn.r3394 for OlexSys, GUI svn.r5324)
;
_audit_update_record
;
2017-03-08 deposited with the CCDC.
2017-03-09 downloaded from the CCDC.
;
_cell_angle_alpha 90
_cell_angle_beta 123.933(5)
_cell_angle_gamma 90
_cell_formula_units_Z 4
_cell_length_a 13.754(5)
_cell_length_b 11.149(5)
_cell_length_c 11.518(5)
_cell_measurement_reflns_used 1493
_cell_measurement_temperature 293(2)
_cell_measurement_theta_max 28.7812
_cell_measurement_theta_min 3.5636
_cell_volume 1465.4(11)
_computing_data_collection
'CrysAlisPro, Agilent Technologies,Version 1.171.35.21 (release 20-01-2012 CrysAlis171 .NET)(compiled Jan 23 2012,18:06:46)'
_computing_molecular_graphics 'Olex2 (Dolomanov et al., 2009)'
_computing_publication_material '(K. Brandenburg, Diamond 3.1, 2009)'
_computing_structure_refinement 'ShelXL (Sheldrick, 2015)'
_computing_structure_solution 'SHELXS-2016/6 (Sheldrick, 2015)'
_diffrn_ambient_temperature 293(2)
_diffrn_measured_fraction_theta_full 0.997
_diffrn_measured_fraction_theta_max 0.997
_diffrn_measurement_device_type 'multiwire proportional'
_diffrn_measurement_method 'phi and omega scans'
_diffrn_radiation_monochromator graphite
_diffrn_radiation_type MoK\a
_diffrn_radiation_wavelength 0.71069
_diffrn_reflns_av_R_equivalents 0.0361
_diffrn_reflns_av_unetI/netI 0.0487
_diffrn_reflns_Laue_measured_fraction_full 0.997
_diffrn_reflns_Laue_measured_fraction_max 0.997
_diffrn_reflns_limit_h_max 16
_diffrn_reflns_limit_h_min -15
_diffrn_reflns_limit_k_max 13
_diffrn_reflns_limit_k_min -9
_diffrn_reflns_limit_l_max 13
_diffrn_reflns_limit_l_min -12
_diffrn_reflns_number 2837
_diffrn_reflns_point_group_measured_fraction_full 0.997
_diffrn_reflns_point_group_measured_fraction_max 0.997
_diffrn_reflns_theta_full 24.972
_diffrn_reflns_theta_max 24.972
_diffrn_reflns_theta_min 3.571
_exptl_absorpt_coefficient_mu 5.844
_exptl_absorpt_correction_T_max 0.370
_exptl_absorpt_correction_T_min 0.225
_exptl_absorpt_correction_type multi-scan
_exptl_absorpt_process_details
;
CrysAlisPro, Agilent Technologies,
Version 1.171.35.21 (release 20-01-2012 CrysAlis171 .NET)
(compiled Jan 23 2012,18:06:46)
Empirical absorption correction using spherical harmonics,
 implemented in SCALE3 ABSPACK scaling algorithm.
;
_exptl_crystal_colour pink
_exptl_crystal_density_diffrn 2.527
_exptl_crystal_description block
_exptl_crystal_F_000 1048.0
_exptl_crystal_size_max 0.27
_exptl_crystal_size_mid 0.24
_exptl_crystal_size_min 0.17
_refine_diff_density_max 1.394
_refine_diff_density_min -1.399
_refine_diff_density_rms 0.160
_refine_ls_extinction_method none
_refine_ls_goodness_of_fit_ref 1.063
_refine_ls_hydrogen_treatment constr
_refine_ls_matrix_type full
_refine_ls_number_parameters 134
_refine_ls_number_reflns 1373
_refine_ls_number_restraints 0
_refine_ls_restrained_S_all 1.063
_refine_ls_R_factor_all 0.0300
_refine_ls_R_factor_gt 0.0278
_refine_ls_shift/su_max 0.000
_refine_ls_shift/su_mean 0.000
_refine_ls_structure_factor_coef Fsqd
_refine_ls_weighting_details 'w=1/[\s^2^(Fo^2^)+(0.0299P)^2^+1.3512P] where P=(Fo^2^+2Fc^2^)/3'
_refine_ls_weighting_scheme calc
_refine_ls_wR_factor_gt 0.0641
_refine_ls_wR_factor_ref 0.0656
_reflns_Friedel_coverage 0.000
_reflns_number_gt 1293
_reflns_number_total 1377
_reflns_threshold_expression 'I > 2\s(I)'
_cod_data_source_file c7dt00215g2.cif
_cod_data_source_block 12-er_sq
_cod_depositor_comments 'Adding full bibliography for 7042409--7042422.cif.'
_cod_database_code 7042414
_shelx_shelxl_version_number 2016/6
_shelx_space_group_comment
;
The symmetry employed for this shelxl refinement is uniquely defined
by the following loop, which should always be used as a source of
symmetry information in preference to the above space-group names.
They are only intended as comments.
;
_olex2_refinement_description
;
1. Fixed Uiso
 At 1.2 times of:
  All O(H,H) groups
2.a Riding coordinates:
 O5(H5A,H5B)
;
_olex2_submission_special_instructions 'No special instructions were received'

loop_
_space_group_symop_operation_xyz
'x, y, z'
'-x, y, -z'
'x+1/2, y+1/2, z'
'-x+1/2, y+1/2, -z'
'-x, -y, -z'
'x, -y, z'
'-x+1/2, -y+1/2, -z'
'x+1/2, -y+1/2, z'

loop_
_atom_site_label
_atom_site_type_symbol
_atom_site_fract_x
_atom_site_fract_y
_atom_site_fract_z
_atom_site_U_iso_or_equiv
_atom_site_adp_type
_atom_site_occupancy
_atom_site_site_symmetry_order
_atom_site_calc_flag
_atom_site_refinement_flags_posn
_atom_site_refinement_flags_adp
_atom_site_refinement_flags_occupancy
Er1 Er -0.15862(3) 0.500000 -0.02984(3) 0.01373(13) Uani 1 2 d S T P
F1 F 0.1302(4) 0.7093(3) 0.4005(4) 0.0552(12) Uani 1 1 d . . .
F2 F 0.1437(4) 0.7124(3) 0.6361(4) 0.0541(12) Uani 1 1 d . . .
O3 O 0.1633(4) 0.5971(4) 0.8447(4) 0.0348(10) Uani 1 1 d . . .
O1 O 0.0371(4) 0.500000 0.1474(5) 0.0237(12) Uani 1 2 d S T P
O4 O -0.0927(3) 0.3099(3) -0.0301(4) 0.0261(9) Uani 1 1 d . . .
O2 O 0.2291(5) 0.500000 0.2765(5) 0.0365(15) Uani 1 2 d S T P
O5 O -0.3275(3) 0.6271(4) -0.1441(4) 0.0327(9) Uani 1 1 d . . .
H5A H -0.310196 0.697354 -0.155620 0.039 Uiso 1 1 d R . .
H5B H -0.348556 0.632144 -0.087520 0.039 Uiso 1 1 d R . .
C1 C 0.1339(7) 0.500000 0.2654(7) 0.0248(18) Uani 1 2 d S T P
C2 C 0.1340(6) 0.500000 0.3966(7) 0.0220(17) Uani 1 2 d S T P
C3 C 0.1350(5) 0.6046(5) 0.4599(6) 0.0276(13) Uani 1 1 d . . .
C4 C 0.1419(5) 0.6052(5) 0.5829(6) 0.0285(13) Uani 1 1 d . . .
C5 C 0.1476(6) 0.500000 0.6516(7) 0.0216(17) Uani 1 2 d S T P
C6 C 0.1590(7) 0.500000 0.7889(7) 0.0233(18) Uani 1 2 d S T P
F3 F -0.1020(3) 0.1197(3) -0.2444(3) 0.0401(9) Uani 1 1 d . . .
C8 C -0.0522(4) 0.0609(5) -0.1216(5) 0.0233(12) Uani 1 1 d . . .
C9 C 0.000000 0.1272(6) 0.000000 0.0162(15) Uani 1 2 d S T P
C12 C 0.000000 0.2625(6) 0.000000 0.0200(16) Uani 1 2 d S T P

loop_
_atom_site_aniso_label
_atom_site_aniso_U_11
_atom_site_aniso_U_22
_atom_site_aniso_U_33
_atom_site_aniso_U_23
_atom_site_aniso_U_13
_atom_site_aniso_U_12
Er1 0.0205(2) 0.01205(19) 0.01151(19) 0.000 0.01069(15) 0.000
F1 0.113(4) 0.0280(19) 0.040(2) 0.0057(18) 0.052(2) -0.006(2)
F2 0.114(4) 0.0245(19) 0.041(2) -0.0024(18) 0.054(2) 0.002(2)
O3 0.064(3) 0.033(2) 0.020(2) -0.0080(19) 0.031(2) -0.016(2)
O1 0.023(3) 0.030(3) 0.009(2) 0.000 0.003(2) 0.000
O4 0.026(2) 0.0122(18) 0.042(2) -0.0032(18) 0.0202(19) 0.0011(18)
O2 0.027(3) 0.067(4) 0.018(3) 0.000 0.014(2) 0.000
O5 0.033(2) 0.034(2) 0.034(2) 0.010(2) 0.0203(19) 0.010(2)
C1 0.035(5) 0.026(4) 0.016(4) 0.000 0.016(4) 0.000
C2 0.020(4) 0.034(4) 0.011(3) 0.000 0.008(3) 0.000
C3 0.035(3) 0.029(3) 0.021(3) 0.006(3) 0.017(3) 0.001(3)
C4 0.038(3) 0.028(3) 0.021(3) -0.005(3) 0.017(3) -0.005(3)
C5 0.022(4) 0.032(4) 0.016(3) 0.000 0.013(3) 0.000
C6 0.022(4) 0.035(5) 0.015(4) 0.000 0.011(3) 0.000
F3 0.055(2) 0.0251(18) 0.0325(18) 0.0089(16) 0.0195(17) 0.0026(19)
C8 0.026(3) 0.014(3) 0.031(3) 0.010(3) 0.016(2) 0.007(3)
C9 0.022(4) 0.009(3) 0.022(4) 0.000 0.015(3) 0.000
C12 0.029(4) 0.012(4) 0.022(4) 0.000 0.015(3) 0.000

loop_
_atom_type_symbol
_atom_type_description
_atom_type_scat_dispersion_real
_atom_type_scat_dispersion_imag
_atom_type_scat_source
C C 0.0033 0.0016 'International Tables Vol C Tables 4.2.6.8 and 6.1.1.4'
H H 0.0000 0.0000 'International Tables Vol C Tables 4.2.6.8 and 6.1.1.4'
Er Er -0.2586 4.9576 'International Tables Vol C Tables 4.2.6.8 and 6.1.1.4'
F F 0.0171 0.0103 'International Tables Vol C Tables 4.2.6.8 and 6.1.1.4'
O O 0.0106 0.0060 'International Tables Vol C Tables 4.2.6.8 and 6.1.1.4'

loop_
_geom_angle_atom_site_label_1
_geom_angle_atom_site_label_2
_geom_angle_atom_site_label_3
_geom_angle
_geom_angle_site_symmetry_1
_geom_angle_site_symmetry_3
O3 Er1 O3 53.04(19) 2_556 5_566
O3 Er1 O1 140.93(13) 2_556 5_565
O3 Er1 O1 140.93(13) 5_566 5_565
O3 Er1 O2 146.84(12) 2_556 5_565
O3 Er1 O2 146.84(12) 5_566 5_565
O3 Er1 C1 153.18(10) 5_566 5_565
O3 Er1 C1 153.18(10) 2_556 5_565
O3 Er1 C6 26.55(9) 5_566 5_566
O3 Er1 C6 26.55(9) 2_556 5_566
O1 Er1 O3 79.16(15) . 5_566
O1 Er1 O3 79.16(15) . 2_556
O1 Er1 O1 72.32(17) . 5_565
O1 Er1 O4 74.61(10) . 6_565
O1 Er1 O4 74.61(10) . .
O1 Er1 O2 122.81(18) . 5_565
O1 Er1 O5 141.72(10) . 6_565
O1 Er1 O5 141.72(10) . .
O1 Er1 C1 98.0(2) . 5_565
O1 Er1 C1 25.67(19) 5_565 5_565
O1 Er1 C6 148.86(19) 5_565 5_566
O1 Er1 C6 76.5(2) . 5_566
O4 Er1 O3 78.11(13) . 5_566
O4 Er1 O3 127.95(13) 6_565 5_566
O4 Er1 O3 127.94(13) . 2_556
O4 Er1 O3 78.11(13) 6_565 2_556
O4 Er1 O1 69.04(9) . 5_565
O4 Er1 O1 69.04(9) 6_565 5_565
O4 Er1 O4 133.62(17) . 6_565
O4 Er1 O2 84.23(10) . 5_565
O4 Er1 O2 84.23(10) 6_565 5_565
O4 Er1 O5 143.67(14) 6_565 6_565
O4 Er1 O5 73.52(13) 6_565 .
O4 Er1 O5 143.67(14) . .
O4 Er1 O5 73.52(13) . 6_565
O4 Er1 C1 75.46(10) . 5_565
O4 Er1 C1 75.46(10) 6_565 5_565
O4 Er1 C6 102.77(10) . 5_566
O4 Er1 C6 102.77(10) 6_565 5_566
O2 Er1 O1 50.48(16) 5_565 5_565
O2 Er1 C1 24.8(2) 5_565 5_565
O2 Er1 C6 160.7(2) 5_565 5_566
O5 Er1 O3 74.03(13) 6_565 5_566
O5 Er1 O3 74.03(13) . 2_556
O5 Er1 O3 104.72(14) 6_565 2_556
O5 Er1 O3 104.72(14) . 5_566
O5 Er1 O1 114.24(12) . 5_565
O5 Er1 O1 114.24(12) 6_565 5_565
O5 Er1 O2 74.14(13) 6_565 5_565
O5 Er1 O2 74.14(13) . 5_565
O5 Er1 O5 72.7(2) 6_565 .
O5 Er1 C1 94.01(15) . 5_565
O5 Er1 C1 94.01(15) 6_565 5_565
O5 Er1 C6 90.40(16) . 5_566
O5 Er1 C6 90.40(16) 6_565 5_566
C6 Er1 C1 174.5(2) 5_566 5_565
C6 O3 Er1 92.8(4) . 5_566
Er1 O1 Er1 107.68(17) . 5_565
C1 O1 Er1 87.9(4) . 5_565
C1 O1 Er1 164.4(5) . .
C12 O4 Er1 137.4(4) . .
C1 O2 Er1 99.8(4) . 5_565
Er1 O5 H5A 111.2 . .
Er1 O5 H5B 105.0 . .
H5A O5 H5B 107.7 . .
O1 C1 Er1 66.4(4) . 5_565
O1 C1 C2 119.2(7) . .
O2 C1 Er1 55.4(4) . 5_565
O2 C1 O1 121.8(6) . .
O2 C1 C2 118.9(7) . .
C2 C1 Er1 174.4(5) . 5_565
C3 C2 C1 121.8(3) . .
C3 C2 C1 121.8(3) 6_565 .
C3 C2 C3 116.4(6) 6_565 .
F1 C3 C2 119.2(5) . .
F1 C3 C4 118.8(5) . .
C4 C3 C2 122.0(5) . .
F2 C4 C3 116.9(5) . .
F2 C4 C5 120.8(5) . .
C3 C4 C5 122.3(5) . .
C4 C5 C4 114.8(6) . 6_565
C4 C5 C6 122.6(3) 6_565 .
C4 C5 C6 122.6(3) . .
O3 C6 Er1 60.7(3) . 5_566
O3 C6 Er1 60.7(3) 6_565 5_566
O3 C6 O3 121.1(6) 6_565 .
O3 C6 C5 119.5(3) 6_565 .
O3 C6 C5 119.5(3) . .
C5 C6 Er1 175.0(5) . 5_566
F3 C8 C8 119.1(3) . 6
F3 C8 C9 118.4(5) . .
C8 C8 C9 122.4(3) 6 .
C8 C9 C8 115.1(6) 2 .
C8 C9 C12 122.4(3) 2 .
C8 C9 C12 122.4(3) . .
O4 C12 O4 129.5(7) 2 .
O4 C12 C9 115.3(3) . .
O4 C12 C9 115.3(3) 2 .

loop_
_geom_bond_atom_site_label_1
_geom_bond_atom_site_label_2
_geom_bond_distance
_geom_bond_site_symmetry_2
Er1 O3 2.424(3) 2_556
Er1 O3 2.424(3) 5_566
Er1 O1 2.674(5) 5_565
Er1 O1 2.298(5) .
Er1 O4 2.306(3) .
Er1 O4 2.306(3) 6_565
Er1 O2 2.437(5) 5_565
Er1 O5 2.392(4) .
Er1 O5 2.392(4) 6_565
Er1 C1 2.917(7) 5_565
Er1 C6 2.777(7) 5_566
F1 C3 1.336(6) .
F2 C4 1.337(6) .
O3 C6 1.243(5) .
O1 C1 1.264(9) .
O4 C12 1.238(4) .
O2 C1 1.242(9) .
O5 H5A 0.8500 .
O5 H5B 0.8501 .
C1 C2 1.510(9) .
C2 C3 1.372(7) 6_565
C2 C3 1.372(7) .
C3 C4 1.366(8) .
C4 C5 1.392(7) .
C5 C6 1.501(9) .
F3 C8 1.348(6) .
C8 C8 1.357(10) 6
C8 C9 1.379(6) .
C9 C12 1.508(9) .
